data_4500976
loop_
_publ_author_name
'Orola, Liana'
'Veidis, Mikelis V.'
'Mutikainen, Ilpo'
'Sarcevica, Inese'

_publ_section_title
;
 Neutral and Ionic Supramolecular Complexes of Phenanthridine and Some
 Common Dicarboxylic Acids: Hydrogen Bond and Melting Point Considerations
;
_journal_issue 9
_journal_name_full 'Crystal Growth &amp; Design'
_journal_page_first 4009
_journal_paper_doi 10.1021/cg200573m
_journal_volume 11
_journal_year 2011
_chemical_formula_moiety '4(C13 H9 N), 1.5(C4 H4 O4)'
_chemical_formula_sum 'C58 H42 N4 O6'
_chemical_formula_weight 890.99
_chemical_name_systematic 'phenanthridine fumaric acid 4:1.5'
_space_group_IT_number 2
_symmetry_cell_setting triclinic
_symmetry_space_group_name_Hall '-P 1'
_symmetry_space_group_name_H-M 'P -1'
_atom_sites_solution_hydrogens geom
_atom_sites_solution_primary direct
_audit_creation_method CRYSTALS_ver_14.06
_cell_angle_alpha 78.55(3)
_cell_angle_beta 75.83(3)
_cell_angle_gamma 75.89(3)
_cell_formula_units_Z 2
_cell_length_a 11.299(2)
_cell_length_b 13.591(3)
_cell_length_c 15.293(3)
_cell_measurement_reflns_used 0
_cell_measurement_temperature 173
_cell_measurement_theta_max 0
_cell_measurement_theta_min 0
_cell_volume 2184.1(9)
_diffrn_ambient_temperature 173
_diffrn_measured_fraction_theta_full 0.995
_diffrn_measured_fraction_theta_max 0.994
_diffrn_measurement_device Area
_diffrn_measurement_device_type 'Nonius KappaCCD'
_diffrn_measurement_method '\f & \w scans'
_diffrn_radiation_monochromator graphite
_diffrn_radiation_type 'Mo K\a'
_diffrn_radiation_wavelength 0.71073
_diffrn_reflns_av_R_equivalents 0.046
_diffrn_reflns_limit_h_max 14
_diffrn_reflns_limit_h_min -14
_diffrn_reflns_limit_k_max 17
_diffrn_reflns_limit_k_min -17
_diffrn_reflns_limit_l_max 19
_diffrn_reflns_limit_l_min -19
_diffrn_reflns_number 39870
_diffrn_reflns_theta_full 26.400
_diffrn_reflns_theta_max 27.500
_diffrn_reflns_theta_min 2.109
_exptl_absorpt_coefficient_mu 0.089
_exptl_absorpt_correction_type none
_exptl_crystal_colour colorless
_exptl_crystal_density_diffrn 1.355
_exptl_crystal_density_method 'not measured'
_exptl_crystal_description prism
_exptl_crystal_F_000 932
_exptl_crystal_size_max 0.200
_exptl_crystal_size_mid 0.180
_exptl_crystal_size_min 0.170
_refine_diff_density_max 0.49
_refine_diff_density_min -0.35
_refine_ls_extinction_coef 270(60)
_refine_ls_extinction_method 'Larson (1970), Equation 22'
_refine_ls_goodness_of_fit_ref 1.0412
_refine_ls_hydrogen_treatment none
_refine_ls_matrix_type full
_refine_ls_number_parameters 614
_refine_ls_number_reflns 5390
_refine_ls_number_restraints 0
_refine_ls_R_factor_all 0.1284
_refine_ls_R_factor_gt 0.0609
_refine_ls_shift/su_max 0.0001887
_refine_ls_shift/su_mean 0.0000295
_refine_ls_structure_factor_coef Fsqd
_refine_ls_weighting_details
;
 Method= Modified Sheldrick 
 w=1/[\s^2^(F^2^) + ( 0.04P)^2^ + 5.02P] 
 ,where P=(max(Fo^2^,0) + 2Fc^2^)/3 
;
_refine_ls_weighting_scheme calc
_refine_ls_wR_factor_all 0.1896
_refine_ls_wR_factor_gt 0.1506
_refine_ls_wR_factor_ref 0.1536
_reflns_limit_h_max 14
_reflns_limit_h_min -14
_reflns_limit_k_max 17
_reflns_limit_k_min -17
_reflns_limit_l_max 19
_reflns_limit_l_min 0
_reflns_number_gt 4894
_reflns_number_total 9991
_reflns_threshold_expression I>2.0\s(I)
_oxford_diffrn_Wilson_B_factor 0.00
_oxford_diffrn_Wilson_scale 0.00
_oxford_refine_ls_r_factor_ref 0.0656
_oxford_refine_ls_scale 0.1897(2)
_oxford_reflns_number_all 9983
_oxford_reflns_threshold_expression_ref I>1.5\s(I)
_oxford_structure_analysis_title 2
_cod_data_source_file cg200573m_si_018.cif
_cod_data_source_block global
_cod_depositor_comments
;
The following automatic conversions were performed:

'_symmetry_cell_setting' value 'Triclinic' changed to 'triclinic'
according to /home/saulius/struct/CIF-dictionaries/cif_core.dic
dictionary named 'cif_core.dic' version 2.4.1 from 2010-06-29.

Automatic conversion script
Id: cif_fix_values 1715 2011-07-08 13:25:40Z adriana 
;
_cod_original_sg_symbol_H-M 'P -1 '
_cod_database_code 4500976

loop_
_symmetry_equiv_pos_as_xyz
x,y,z
-x,-y,-z

loop_
_atom_site_label
_atom_site_type_symbol
_atom_site_fract_x
_atom_site_fract_y
_atom_site_fract_z
_atom_site_U_iso_or_equiv
_atom_site_occupancy
_atom_site_adp_type
_atom_site_refinement_flags_posn
C45 C 1.0205(3) 0.1739(3) 0.3673(2) 0.0249 1.0000 Uani .
O1 O 1.3059(2) 0.0597(2) 0.43856(17) 0.0376 1.0000 Uani .
C68 C 0.9578(3) 0.0706(3) 0.1278(2) 0.0253 1.0000 Uani .
C48 C 1.1169(3) 0.2514(3) 0.1879(2) 0.0275 1.0000 Uani .
C54 C 0.9358(3) 0.2333(3) 0.3126(2) 0.0262 1.0000 Uani .
O5 O 1.2940(2) 0.2217(2) 0.60658(19) 0.0417 1.0000 Uani .
O11 O 1.6751(2) 0.0976(2) 0.73827(18) 0.0414 1.0000 Uani .
N32 N 1.1366(3) 0.3215(2) 0.5028(2) 0.0280 1.0000 Uani .
C4 C 1.5090(3) 0.0346(3) 0.4643(2) 0.0311 1.0000 Uani .
C47 C 1.1922(3) 0.1911(3) 0.2498(3) 0.0301 1.0000 Uani .
C67 C 1.0134(3) 0.1093(3) 0.0350(2) 0.0273 1.0000 Uani .
C66 C 0.9434(4) 0.1695(3) -0.0291(3) 0.0342 1.0000 Uani .
N46 N 1.1486(3) 0.1546(2) 0.33404(19) 0.0262 1.0000 Uani .
C31 C 1.0095(3) 0.3374(3) 0.5395(2) 0.0278 1.0000 Uani .
C25 C 0.5697(3) 0.3985(3) 0.1587(3) 0.0378 1.0000 Uani .
C43 C 0.8499(4) 0.1477(3) 0.4938(3) 0.0357 1.0000 Uani .
C44 C 0.9755(4) 0.1323(3) 0.4577(2) 0.0310 1.0000 Uani .
C9 C 1.4709(4) 0.1261(3) 0.7124(3) 0.0340 1.0000 Uani .
C50 C 1.0962(4) 0.3479(3) 0.0400(3) 0.0363 1.0000 Uani .
O6 O 1.4113(3) 0.3347(3) 0.5367(2) 0.0714 1.0000 Uani .
C57 C 0.8624(4) -0.0079(3) 0.3093(3) 0.0343 1.0000 Uani .
C56 C 0.7829(4) 0.0496(3) 0.2523(3) 0.0384 1.0000 Uani .
O12 O 1.5353(3) 0.0221(3) 0.8428(2) 0.0714 1.0000 Uani .
C35 C 1.1432(4) 0.4620(3) 0.2696(3) 0.0374 1.0000 Uani .
C42 C 0.7656(4) 0.2072(3) 0.4404(3) 0.0404 1.0000 Uani .
C30 C 0.9703(4) 0.2898(3) 0.6295(3) 0.0336 1.0000 Uani .
O2 O 1.4414(3) 0.1376(3) 0.3351(2) 0.0692 1.0000 Uani .
N60 N 1.1671(3) -0.0064(2) 0.1563(2) 0.0306 1.0000 Uani .
C8 C 1.4865(4) 0.2039(3) 0.6472(2) 0.0339 1.0000 Uani .
C41 C 0.8074(3) 0.2488(3) 0.3519(3) 0.0326 1.0000 Uani .
C27 C 0.7940(4) 0.4112(3) 0.5330(3) 0.0369 1.0000 Uani .
C29 C 0.8460(4) 0.3024(3) 0.6682(3) 0.0388 1.0000 Uani .
C64 C 1.1316(4) 0.1814(3) -0.1424(3) 0.0411 1.0000 Uani .
C33 C 1.1747(3) 0.3620(3) 0.4191(3) 0.0308 1.0000 Uani .
C26 C 0.5784(3) 0.3417(3) 0.0862(3) 0.0404 1.0000 Uani .
C59 C 1.0380(3) 0.0127(3) 0.1863(2) 0.0266 1.0000 Uani .
C40 C 0.9193(3) 0.3991(3) 0.4894(3) 0.0275 1.0000 Uani .
C62 C 1.1436(3) 0.0867(3) 0.0073(2) 0.0298 1.0000 Uani .
C58 C 0.9887(4) -0.0258(3) 0.2765(2) 0.0328 1.0000 Uani .
C55 C 0.8292(4) 0.0883(3) 0.1639(3) 0.0336 1.0000 Uani .
C53 C 0.9863(3) 0.2739(3) 0.2195(2) 0.0250 1.0000 Uani .
C28 C 0.7566(4) 0.3640(3) 0.6210(3) 0.0419 1.0000 Uani .
C24 C 0.5236(4) 0.3657(4) 0.2522(3) 0.0457 1.0000 Uani .
C49 C 1.1701(4) 0.2897(3) 0.0979(3) 0.0348 1.0000 Uani .
C20 C 0.6106(4) 0.4928(4) 0.1357(3) 0.0490 1.0000 Uani .
C3 C 1.4151(4) 0.0834(3) 0.4067(2) 0.0321 1.0000 Uani .
C38 C 0.8862(4) 0.5038(3) 0.3379(3) 0.0387 1.0000 Uani .
C61 C 1.2147(4) 0.0285(3) 0.0723(2) 0.0319 1.0000 Uani .
C34 C 1.0946(3) 0.4227(3) 0.3604(2) 0.0289 1.0000 Uani .
C13 C 0.5404(4) 0.2473(4) 0.0999(3) 0.0489 1.0000 Uani .
C63 C 1.2025(4) 0.1234(3) -0.0820(3) 0.0371 1.0000 Uani .
C19 C 0.6564(4) 0.5318(4) 0.0474(4) 0.0534 1.0000 Uani .
C39 C 0.9654(4) 0.4425(3) 0.3956(3) 0.0297 1.0000 Uani .
C65 C 1.0020(4) 0.2041(3) -0.1154(3) 0.0409 1.0000 Uani .
C23 C 0.5205(4) 0.4233(4) 0.3176(3) 0.0572 1.0000 Uani .
C51 C 0.9673(4) 0.3700(3) 0.0703(3) 0.0372 1.0000 Uani .
C52 C 0.9125(4) 0.3344(3) 0.1580(3) 0.0323 1.0000 Uani .
N18 N 0.6654(3) 0.4803(4) -0.0198(4) 0.0801 1.0000 Uani .
C10 C 1.5643(4) 0.0753(3) 0.7710(3) 0.0369 1.0000 Uani .
C37 C 0.9354(4) 0.5405(3) 0.2496(3) 0.0441 1.0000 Uani .
C7 C 1.3934(4) 0.2587(3) 0.5909(3) 0.0346 1.0000 Uani .
C36 C 1.0639(5) 0.5205(3) 0.2147(3) 0.0452 1.0000 Uani .
C22 C 0.5622(4) 0.5156(4) 0.2947(4) 0.0610 1.0000 Uani .
C18 C 0.6281(4) 0.3837(4) -0.0040(3) 0.0490 1.0000 Uani .
C16 C 0.6389(5) 0.3336(5) -0.0771(3) 0.0637 1.0000 Uani .
C14 C 0.5512(5) 0.1985(4) 0.0265(4) 0.0652 1.0000 Uani .
C21 C 0.6052(4) 0.5497(4) 0.2055(4) 0.0595 1.0000 Uani .
C15 C 0.5988(5) 0.2419(5) -0.0621(4) 0.0725 1.0000 Uani .
H41 H 1.5859 0.0551 0.4479 0.0372 1.0000 Uiso R
H471 H 1.2786 0.1735 0.2289 0.0361 1.0000 Uiso R
H661 H 0.8558 0.1857 -0.0135 0.0405 1.0000 Uiso R
H431 H 0.8202 0.1189 0.5540 0.0429 1.0000 Uiso R
H441 H 1.0334 0.0916 0.4933 0.0364 1.0000 Uiso R
H91 H 1.3972 0.1011 0.7237 0.0408 1.0000 Uiso R
H501 H 1.1329 0.3707 -0.0201 0.0437 1.0000 Uiso R
H571 H 0.8311 -0.0340 0.3695 0.0407 1.0000 Uiso R
H561 H 0.6972 0.0638 0.2742 0.0462 1.0000 Uiso R
H351 H 1.2287 0.4473 0.2471 0.0451 1.0000 Uiso R
H421 H 0.6795 0.2185 0.4643 0.0491 1.0000 Uiso R
H301 H 1.0311 0.2497 0.6625 0.0394 1.0000 Uiso R
H81 H 1.5624 0.2272 0.6341 0.0413 1.0000 Uiso R
H411 H 0.7499 0.2884 0.3167 0.0390 1.0000 Uiso R
H271 H 0.7335 0.4529 0.5018 0.0443 1.0000 Uiso R
H291 H 0.8200 0.2679 0.7282 0.0462 1.0000 Uiso R
H641 H 1.1706 0.2060 -0.2019 0.0489 1.0000 Uiso R
H331 H 1.2612 0.3503 0.3954 0.0372 1.0000 Uiso R
H581 H 1.0438 -0.0653 0.3148 0.0386 1.0000 Uiso R
H551 H 0.7742 0.1278 0.1272 0.0398 1.0000 Uiso R
H281 H 0.6712 0.3721 0.6488 0.0497 1.0000 Uiso R
H241 H 0.4969 0.3037 0.2688 0.0544 1.0000 Uiso R
H491 H 1.2550 0.2745 0.0790 0.0419 1.0000 Uiso .
H611 H 1.3036 0.0147 0.0525 0.0381 1.0000 Uiso R
H131 H 0.5058 0.2184 0.1594 0.0589 1.0000 Uiso R
H631 H 1.2901 0.1075 -0.0988 0.0447 1.0000 Uiso R
H191 H 0.6780 0.5931 0.0330 0.0648 1.0000 Uiso R
H651 H 0.9545 0.2459 -0.1582 0.0483 1.0000 Uiso R
H231 H 0.4914 0.3983 0.3791 0.0688 1.0000 Uiso R
H511 H 0.9182 0.4108 0.0293 0.0449 1.0000 Uiso R
H521 H 0.8258 0.3477 0.1771 0.0395 1.0000 Uiso R
H371 H 0.8821 0.5805 0.2119 0.0531 1.0000 Uiso R
H361 H 1.0968 0.5458 0.1542 0.0538 1.0000 Uiso R
H221 H 0.5630 0.5527 0.3399 0.0727 1.0000 Uiso R
H161 H 0.6709 0.3634 -0.1361 0.0767 1.0000 Uiso R
H141 H 0.5223 0.1375 0.0378 0.0790 1.0000 Uiso R
H211 H 0.6336 0.6121 0.1900 0.0722 1.0000 Uiso R
H151 H 0.6029 0.2091 -0.1112 0.0871 1.0000 Uiso R
H11 H 1.2583 0.0879 0.4022 0.0564 1.0000 Uiso R
H111 H 1.7203 0.0675 0.7757 0.0622 1.0000 Uiso R
H51 H 1.2476 0.2596 0.5736 0.0623 1.0000 Uiso R
H381 H 0.7994 0.5180 0.3603 0.0470 1.0000 Uiso R

loop_
_atom_site_aniso_label
_atom_site_aniso_U_11
_atom_site_aniso_U_22
_atom_site_aniso_U_33
_atom_site_aniso_U_23
_atom_site_aniso_U_13
_atom_site_aniso_U_12
C45 0.0252(19) 0.0199(19) 0.033(2) -0.0044(15) -0.0114(15) -0.0043(15)
O1 0.0258(14) 0.0507(17) 0.0350(15) 0.0124(12) -0.0164(11) -0.0104(12)
C68 0.028(2) 0.0207(19) 0.0281(19) -0.0049(15) -0.0095(15) -0.0018(15)
C48 0.032(2) 0.0229(19) 0.031(2) -0.0007(15) -0.0122(16) -0.0086(15)
C54 0.034(2) 0.0178(18) 0.032(2) -0.0050(15) -0.0156(16) -0.0063(15)
O5 0.0311(15) 0.0453(17) 0.0501(17) 0.0110(13) -0.0238(13) -0.0098(12)
O11 0.0298(15) 0.0548(19) 0.0369(15) 0.0090(13) -0.0168(12) -0.0061(13)
N32 0.0246(16) 0.0270(16) 0.0341(18) -0.0050(13) -0.0130(13) -0.0012(13)
C4 0.0240(19) 0.041(2) 0.029(2) 0.0018(16) -0.0100(16) -0.0084(16)
C47 0.0230(19) 0.032(2) 0.035(2) -0.0037(17) -0.0088(16) -0.0015(16)
C67 0.035(2) 0.0227(19) 0.0270(19) -0.0042(15) -0.0135(16) -0.0046(16)
C66 0.044(2) 0.027(2) 0.037(2) -0.0036(17) -0.0230(18) -0.0034(17)
N46 0.0226(16) 0.0270(16) 0.0288(17) -0.0031(13) -0.0106(13) -0.0002(12)
C31 0.030(2) 0.0218(19) 0.037(2) -0.0085(16) -0.0155(16) -0.0035(15)
C25 0.0168(18) 0.045(2) 0.044(2) 0.0059(19) -0.0090(16) 0.0014(16)
C43 0.043(2) 0.035(2) 0.031(2) -0.0066(17) -0.0032(18) -0.0142(18)
C44 0.036(2) 0.028(2) 0.031(2) -0.0041(16) -0.0116(17) -0.0064(17)
C9 0.030(2) 0.038(2) 0.035(2) -0.0020(18) -0.0130(17) -0.0067(17)
C50 0.045(2) 0.035(2) 0.030(2) 0.0002(17) -0.0110(18) -0.0104(18)
O6 0.049(2) 0.093(3) 0.068(2) 0.043(2) -0.0305(17) -0.0321(19)
C57 0.043(2) 0.035(2) 0.027(2) -0.0055(17) -0.0052(17) -0.0126(18)
C56 0.031(2) 0.042(2) 0.043(3) -0.013(2) -0.0046(18) -0.0086(18)
O12 0.048(2) 0.097(3) 0.060(2) 0.041(2) -0.0272(17) -0.0244(19)
C35 0.041(2) 0.036(2) 0.038(2) -0.0062(18) -0.0092(18) -0.0116(18)
C42 0.030(2) 0.048(3) 0.044(2) -0.010(2) -0.0029(18) -0.0121(19)
C30 0.040(2) 0.031(2) 0.032(2) -0.0065(17) -0.0143(17) -0.0051(17)
O2 0.0444(19) 0.099(3) 0.058(2) 0.048(2) -0.0292(16) -0.0322(19)
N60 0.0296(17) 0.0301(17) 0.0333(18) -0.0042(14) -0.0145(14) -0.0007(13)
C8 0.027(2) 0.043(2) 0.032(2) -0.0033(17) -0.0118(16) -0.0040(17)
C41 0.023(2) 0.036(2) 0.039(2) -0.0130(18) -0.0087(16) -0.0004(16)
C27 0.028(2) 0.037(2) 0.050(3) -0.0147(19) -0.0156(18) 0.0009(17)
C29 0.040(2) 0.040(2) 0.037(2) -0.0128(18) -0.0036(18) -0.0090(19)
C64 0.060(3) 0.035(2) 0.028(2) 0.0021(17) -0.0111(19) -0.013(2)
C33 0.0257(19) 0.028(2) 0.040(2) -0.0072(17) -0.0119(17) -0.0026(15)
C26 0.0158(18) 0.051(3) 0.045(2) 0.005(2) -0.0089(17) 0.0040(17)
C59 0.030(2) 0.0213(19) 0.031(2) -0.0033(15) -0.0103(16) -0.0050(15)
C40 0.0234(19) 0.0240(19) 0.039(2) -0.0112(16) -0.0126(16) -0.0016(15)
C62 0.031(2) 0.026(2) 0.032(2) -0.0054(16) -0.0096(16) -0.0017(16)
C58 0.047(3) 0.026(2) 0.028(2) -0.0008(16) -0.0161(18) -0.0079(17)
C55 0.035(2) 0.031(2) 0.037(2) -0.0043(17) -0.0159(18) -0.0055(17)
C53 0.0235(19) 0.0217(19) 0.032(2) -0.0048(15) -0.0104(15) -0.0027(14)
C28 0.031(2) 0.047(3) 0.050(3) -0.022(2) -0.0036(19) -0.0052(19)
C24 0.025(2) 0.059(3) 0.046(3) 0.005(2) -0.0119(18) -0.0014(19)
C49 0.035(2) 0.037(2) 0.033(2) -0.0034(17) -0.0102(17) -0.0074(18)
C20 0.021(2) 0.050(3) 0.065(3) 0.007(2) -0.011(2) 0.0033(18)
C3 0.030(2) 0.039(2) 0.028(2) 0.0022(17) -0.0122(16) -0.0058(17)
C38 0.042(2) 0.027(2) 0.055(3) -0.0037(19) -0.031(2) -0.0035(18)
C61 0.031(2) 0.033(2) 0.032(2) -0.0047(16) -0.0089(16) -0.0035(16)
C34 0.034(2) 0.0224(19) 0.034(2) -0.0053(16) -0.0145(17) -0.0057(16)
C13 0.029(2) 0.054(3) 0.057(3) 0.002(2) -0.015(2) 0.001(2)
C63 0.039(2) 0.041(2) 0.031(2) -0.0048(18) -0.0051(18) -0.0095(19)
C19 0.029(2) 0.050(3) 0.060(3) 0.013(2) 0.006(2) -0.002(2)
C39 0.036(2) 0.0212(19) 0.038(2) -0.0092(16) -0.0190(17) -0.0016(16)
C65 0.064(3) 0.031(2) 0.032(2) 0.0007(17) -0.026(2) -0.005(2)
C23 0.030(2) 0.084(4) 0.047(3) 0.000(3) -0.015(2) 0.007(2)
C51 0.046(2) 0.031(2) 0.037(2) 0.0020(17) -0.0240(19) -0.0035(18)
C52 0.032(2) 0.026(2) 0.040(2) -0.0027(17) -0.0174(17) 0.0001(16)
N18 0.023(2) 0.089(4) 0.090(4) 0.045(3) 0.002(2) -0.001(2)
C10 0.032(2) 0.045(2) 0.032(2) 0.0015(18) -0.0104(17) -0.0047(18)
C37 0.058(3) 0.030(2) 0.054(3) 0.002(2) -0.038(2) -0.006(2)
C7 0.028(2) 0.043(2) 0.028(2) 0.0015(18) -0.0072(16) -0.0045(17)
C36 0.076(3) 0.031(2) 0.037(2) 0.0050(18) -0.027(2) -0.019(2)
C22 0.031(3) 0.075(4) 0.078(4) -0.019(3) -0.024(2) 0.006(2)
C18 0.023(2) 0.062(3) 0.046(3) 0.007(2) -0.0062(18) 0.008(2)
C16 0.044(3) 0.083(4) 0.048(3) -0.010(3) -0.011(2) 0.019(3)
C14 0.043(3) 0.065(3) 0.089(4) -0.021(3) -0.027(3) 0.007(2)
C21 0.030(2) 0.047(3) 0.100(4) -0.010(3) -0.020(3) 0.000(2)
C15 0.046(3) 0.102(5) 0.065(4) -0.037(3) -0.023(3) 0.025(3)

loop_
_atom_type_symbol
_atom_type_scat_dispersion_real
_atom_type_scat_dispersion_imag
_atom_type_scat_Cromer_Mann_a1
_atom_type_scat_Cromer_Mann_b1
_atom_type_scat_Cromer_Mann_a2
_atom_type_scat_Cromer_Mann_b2
_atom_type_scat_Cromer_Mann_a3
_atom_type_scat_Cromer_Mann_b3
_atom_type_scat_Cromer_Mann_a4
_atom_type_scat_Cromer_Mann_b4
_atom_type_scat_Cromer_Mann_c
_atom_type_scat_source
C 0.0033 0.0016 2.3100 20.8439 1.0200 10.2075 1.5886 0.5687 0.8650 51.6512 0.2156 'International Tables Vol C 4.2.6.8 and 6.1.1.4'
H 0.0000 0.0000 0.4930 10.5109 0.3229 26.1257 0.1402 3.1424 0.0408 57.7998 0.0030 'International Tables Vol C 4.2.6.8 and 6.1.1.4'
N 0.0061 0.0033 12.2126 0.0057 3.1322 9.8933 2.0125 28.9975 1.1663 0.5826 -11.5290 'International Tables Vol C 4.2.6.8 and 6.1.1.4'
O 0.0106 0.0060 3.0485 13.2771 2.2868 5.7011 1.5463 0.3239 0.8670 32.9089 0.2508 'International Tables Vol C 4.2.6.8 and 6.1.1.4'

loop_
_geom_angle_atom_site_label_1
_geom_angle_site_symmetry_1
_geom_angle_atom_site_label_2
_geom_angle_atom_site_label_3
_geom_angle
_geom_angle_publ_flag
C54 . C45 N46 121.9(3) yes
C54 . C45 C44 120.1(3) yes
N46 . C45 C44 118.1(3) yes
C3 . O1 H11 109.8 no
C67 . C68 C59 118.4(3) yes
C67 . C68 C55 124.0(3) yes
C59 . C68 C55 117.5(3) yes
C47 . C48 C53 118.2(3) yes
C47 . C48 C49 121.6(3) yes
C53 . C48 C49 120.1(3) yes
C45 . C54 C41 118.0(3) yes
C45 . C54 C53 118.1(3) yes
C41 . C54 C53 123.8(3) yes
C7 . O5 H51 107.1 no
C10 . O11 H111 107.4 no
C31 . N32 C33 118.9(3) yes
C4 2_856 C4 C3 124.2(5) yes
C4 2_856 C4 H41 118.0 no
C3 . C4 H41 117.7 no
C48 . C47 N46 124.5(3) yes
C48 . C47 H471 118.9 no
N46 . C47 H471 116.6 no
C68 . C67 C66 123.6(3) yes
C68 . C67 C62 118.4(3) yes
C66 . C67 C62 117.9(3) yes
C67 . C66 C65 120.6(4) yes
C67 . C66 H661 120.6 no
C65 . C66 H661 118.8 no
C45 . N46 C47 119.1(3) yes
N32 . C31 C30 117.8(3) yes
N32 . C31 C40 122.2(3) yes
C30 . C31 C40 119.9(4) yes
C26 . C25 C24 124.2(4) yes
C26 . C25 C20 118.4(4) yes
C24 . C25 C20 117.5(4) yes
C44 . C43 C42 119.7(4) yes
C44 . C43 H431 120.3 no
C42 . C43 H431 120.0 no
C45 . C44 C43 120.6(4) yes
C45 . C44 H441 119.1 no
C43 . C44 H441 120.3 no
C8 . C9 C10 123.5(4) yes
C8 . C9 H91 118.7 no
C10 . C9 H91 117.8 no
C49 . C50 C51 119.6(4) yes
C49 . C50 H501 119.5 no
C51 . C50 H501 120.9 no
C56 . C57 C58 119.4(4) yes
C56 . C57 H571 121.2 no
C58 . C57 H571 119.4 no
C57 . C56 C55 121.1(4) yes
C57 . C56 H561 120.3 no
C55 . C56 H561 118.6 no
C34 . C35 C36 120.1(4) yes
C34 . C35 H351 119.5 no
C36 . C35 H351 120.4 no
C43 . C42 C41 120.8(4) yes
C43 . C42 H421 120.5 no
C41 . C42 H421 118.8 no
C31 . C30 C29 120.0(4) yes
C31 . C30 H301 119.3 no
C29 . C30 H301 120.8 no
C59 . N60 C61 119.2(3) yes
C9 . C8 C7 124.7(4) yes
C9 . C8 H81 118.7 no
C7 . C8 H81 116.7 no
C54 . C41 C42 120.9(4) yes
C54 . C41 H411 119.1 no
C42 . C41 H411 120.0 no
C40 . C27 C28 121.8(4) yes
C40 . C27 H271 119.0 no
C28 . C27 H271 119.1 no
C30 . C29 C28 120.9(4) yes
C30 . C29 H291 119.6 no
C28 . C29 H291 119.5 no
C63 . C64 C65 119.8(4) yes
C63 . C64 H641 120.0 no
C65 . C64 H641 120.2 no
N32 . C33 C34 124.7(4) yes
N32 . C33 H331 117.6 no
C34 . C33 H331 117.7 no
C25 . C26 C13 123.9(4) yes
C25 . C26 C18 117.7(4) yes
C13 . C26 C18 118.4(4) yes
C68 . C59 N60 121.2(3) yes
C68 . C59 C58 120.5(3) yes
N60 . C59 C58 118.4(3) yes
C31 . C40 C27 117.7(4) yes
C31 . C40 C39 117.3(3) yes
C27 . C40 C39 125.0(3) yes
C67 . C62 C61 118.1(3) yes
C67 . C62 C63 120.7(3) yes
C61 . C62 C63 121.1(4) yes
C59 . C58 C57 120.4(4) yes
C59 . C58 H581 119.5 no
C57 . C58 H581 120.1 no
C68 . C55 C56 121.0(4) yes
C68 . C55 H551 119.3 no
C56 . C55 H551 119.6 no
C54 . C53 C48 118.2(3) yes
C54 . C53 C52 123.9(3) yes
C48 . C53 C52 117.9(3) yes
C29 . C28 C27 119.6(4) yes
C29 . C28 H281 119.8 no
C27 . C28 H281 120.6 no
C25 . C24 C23 120.7(5) yes
C25 . C24 H241 118.8 no
C23 . C24 H241 120.5 no
C48 . C49 C50 120.7(4) yes
C48 . C49 H491 118.7 no
C50 . C49 H491 120.7 no
C25 . C20 C19 122.3(5) yes
C25 . C20 C21 119.8(4) yes
C19 . C20 C21 117.9(5) yes
C4 . C3 O1 114.6(3) yes
C4 . C3 O2 121.6(4) yes
O1 . C3 O2 123.8(3) yes
C39 . C38 C37 120.3(4) yes
C39 . C38 H381 119.4 no
C37 . C38 H381 120.4 no
C62 . C61 N60 124.6(4) yes
C62 . C61 H611 117.0 no
N60 . C61 H611 118.4 no
C33 . C34 C35 121.3(4) yes
C33 . C34 C39 118.2(3) yes
C35 . C34 C39 120.5(3) yes
C26 . C13 C14 120.1(5) yes
C26 . C13 H131 119.8 no
C14 . C13 H131 120.1 no
C62 . C63 C64 119.8(4) yes
C62 . C63 H631 119.2 no
C64 . C63 H631 121.1 no
C20 . C19 N18 120.0(5) yes
C20 . C19 H191 121.8 no
N18 . C19 H191 118.1 no
C40 . C39 C38 123.2(4) yes
C40 . C39 C34 118.6(3) yes
C38 . C39 C34 118.2(4) yes
C64 . C65 C66 121.2(4) yes
C64 . C65 H651 118.5 no
C66 . C65 H651 120.4 no
C24 . C23 C22 121.7(5) yes
C24 . C23 H231 118.4 no
C22 . C23 H231 119.9 no
C50 . C51 C52 121.2(4) yes
C50 . C51 H511 118.1 no
C52 . C51 H511 120.7 no
C53 . C52 C51 120.6(4) yes
C53 . C52 H521 118.9 no
C51 . C52 H521 120.5 no
C19 . N18 C18 122.3(4) yes
C9 . C10 O11 113.8(3) yes
C9 . C10 O12 121.2(4) yes
O11 . C10 O12 125.0(4) yes
C38 . C37 C36 121.4(4) yes
C38 . C37 H371 119.5 no
C36 . C37 H371 119.1 no
C8 . C7 O5 115.4(3) yes
C8 . C7 O6 120.4(4) yes
O5 . C7 O6 124.2(4) yes
C37 . C36 C35 119.5(4) yes
C37 . C36 H361 120.9 no
C35 . C36 H361 119.6 no
C23 . C22 C21 119.0(5) yes
C23 . C22 H221 120.9 no
C21 . C22 H221 120.1 no
N18 . C18 C26 119.4(5) yes
N18 . C18 C16 119.7(5) yes
C26 . C18 C16 120.9(5) yes
C18 . C16 C15 119.6(5) yes
C18 . C16 H161 119.4 no
C15 . C16 H161 121.0 no
C13 . C14 C15 120.7(6) yes
C13 . C14 H141 117.8 no
C15 . C14 H141 121.4 no
C20 . C21 C22 121.4(5) yes
C20 . C21 H211 119.6 no
C22 . C21 H211 119.0 no
C14 . C15 C16 120.2(5) yes
C14 . C15 H151 119.6 no
C16 . C15 H151 120.1 no

loop_
_geom_bond_atom_site_label_1
_geom_bond_atom_site_label_2
_geom_bond_site_symmetry_2
_geom_bond_distance
_geom_bond_publ_flag
C45 C54 . 1.419(5) yes
C45 N46 . 1.389(4) yes
C45 C44 . 1.406(5) yes
O1 C3 . 1.305(4) yes
O1 H11 . 0.841 no
C68 C67 . 1.454(5) yes
C68 C59 . 1.418(5) yes
C68 C55 . 1.401(5) yes
C48 C47 . 1.426(5) yes
C48 C53 . 1.412(5) yes
C48 C49 . 1.411(5) yes
C54 C41 . 1.409(5) yes
C54 C53 . 1.450(5) yes
O5 C7 . 1.292(5) yes
O5 H51 . 0.829 no
O11 C10 . 1.315(5) yes
O11 H111 . 0.839 no
N32 C31 . 1.388(5) yes
N32 C33 . 1.301(5) yes
C4 C4 2_856 1.302(7) yes
C4 C3 . 1.491(5) yes
C4 H41 . 0.938 no
C47 N46 . 1.305(5) yes
C47 H471 . 0.936 no
C67 C66 . 1.414(5) yes
C67 C62 . 1.401(5) yes
C66 C65 . 1.372(6) yes
C66 H661 . 0.941 no
C31 C30 . 1.412(5) yes
C31 C40 . 1.428(5) yes
C25 C26 . 1.445(6) yes
C25 C24 . 1.418(6) yes
C25 C20 . 1.417(6) yes
C43 C44 . 1.371(5) yes
C43 C42 . 1.404(6) yes
C43 H431 . 0.941 no
C44 H441 . 0.952 no
C9 C8 . 1.315(5) yes
C9 C10 . 1.502(5) yes
C9 H91 . 0.940 no
C50 C49 . 1.368(5) yes
C50 C51 . 1.393(6) yes
C50 H501 . 0.935 no
O6 C7 . 1.214(5) yes
C57 C56 . 1.395(5) yes
C57 C58 . 1.370(5) yes
C57 H571 . 0.932 no
C56 C55 . 1.373(5) yes
C56 H561 . 0.929 no
O12 C10 . 1.207(5) yes
C35 C34 . 1.410(5) yes
C35 C36 . 1.377(6) yes
C35 H351 . 0.929 no
C42 C41 . 1.374(6) yes
C42 H421 . 0.937 no
C30 C29 . 1.366(5) yes
C30 H301 . 0.950 no
O2 C3 . 1.206(4) yes
N60 C59 . 1.393(5) yes
N60 C61 . 1.307(5) yes
C8 C7 . 1.487(5) yes
C8 H81 . 0.948 no
C41 H411 . 0.943 no
C27 C40 . 1.394(5) yes
C27 C28 . 1.383(6) yes
C27 H271 . 0.937 no
C29 C28 . 1.396(6) yes
C29 H291 . 0.955 no
C64 C63 . 1.373(5) yes
C64 C65 . 1.394(6) yes
C64 H641 . 0.942 no
C33 C34 . 1.430(5) yes
C33 H331 . 0.941 no
C26 C13 . 1.410(6) yes
C26 C18 . 1.417(6) yes
C59 C58 . 1.402(5) yes
C40 C39 . 1.458(5) yes
C62 C61 . 1.424(5) yes
C62 C63 . 1.415(5) yes
C58 H581 . 0.954 no
C55 H551 . 0.936 no
C53 C52 . 1.415(5) yes
C28 H281 . 0.943 no
C24 C23 . 1.377(7) yes
C24 H241 . 0.931 no
C49 H491 . 0.915 no
C20 C19 . 1.371(6) yes
C20 C21 . 1.419(7) yes
C38 C39 . 1.416(5) yes
C38 C37 . 1.371(6) yes
C38 H381 . 0.942 no
C61 H611 . 0.958 no
C34 C39 . 1.405(5) yes
C13 C14 . 1.380(7) yes
C13 H131 . 0.946 no
C63 H631 . 0.941 no
C19 N18 . 1.325(7) yes
C19 H191 . 0.896 no
C65 H651 . 0.956 no
C23 C22 . 1.396(7) yes
C23 H231 . 0.941 no
C51 C52 . 1.377(5) yes
C51 H511 . 0.944 no
C52 H521 . 0.934 no
N18 C18 . 1.433(7) yes
C37 C36 . 1.398(6) yes
C37 H371 . 0.936 no
C36 H361 . 0.937 no
C22 C21 . 1.359(7) yes
C22 H221 . 0.935 no
C18 C16 . 1.387(7) yes
C16 C15 . 1.386(8) yes
C16 H161 . 0.935 no
C14 C15 . 1.398(8) yes
C14 H141 . 0.934 no
C21 H211 . 0.945 no
C15 H151 . 0.932 no
